data_4118020
loop_
_publ_author_name
'Takahiro Nishimura'
'Yuka Takiguchi'
'Tamio Hayashi'

_publ_section_title
;
 Effect of Chiral Diene Ligands in Rhodium-Catalyzed Asymmetric Addition
 of Arylboronic Acids to \a,\b-Unsaturated Sulfonyl Compounds
;
_journal_name_full 'Journal of the American Chemical Society'
_journal_page_first 9086
_journal_page_last 9089
_journal_paper_doi 10.1021/ja303109q
_journal_volume 134
_journal_year 2012
_chemical_absolute_configuration ad
_chemical_formula_moiety 'C14 H12 O3 S'
_chemical_formula_sum 'C14 H12 O3 S'
_chemical_formula_weight 260.30
_chemical_name_systematic
; 
 ? 
;
_space_group_IT_number 19
_symmetry_cell_setting orthorhombic
_symmetry_Int_Tables_number 19
_symmetry_space_group_name_Hall 'P 2ac 2ab'
_symmetry_space_group_name_H-M 'P 21 21 21'
_atom_sites_solution_hydrogens geom
_atom_sites_solution_primary direct
_atom_sites_solution_secondary difmap
_audit_creation_method SHELXL-97
_cell_angle_alpha 90.00
_cell_angle_beta 90.00
_cell_angle_gamma 90.00
_cell_formula_units_Z 8
_cell_length_a 9.1879(2)
_cell_length_b 9.3561(2)
_cell_length_c 28.4317(7)
_cell_measurement_reflns_used 10044
_cell_measurement_temperature 93(2)
_cell_measurement_theta_max 68.26
_cell_measurement_theta_min 3.11
_cell_volume 2444.07(10)
_computing_structure_refinement 'SHELXL-97 (Sheldrick, 1997)'
_computing_structure_solution 'SHELXS-97 (Sheldrick, 1990)'
_diffrn_ambient_temperature 93(2)
_diffrn_detector_area_resol_mean 10.0
_diffrn_measured_fraction_theta_full 0.998
_diffrn_measured_fraction_theta_max 0.998
_diffrn_measurement_device_type 'Rigaku RAXIS-RAPID'
_diffrn_measurement_method \w
_diffrn_radiation_monochromator graphite
_diffrn_radiation_source 'fine-focus sealed tube'
_diffrn_radiation_type CuK\a
_diffrn_radiation_wavelength 1.54187
_diffrn_reflns_av_R_equivalents 0.0676
_diffrn_reflns_av_sigmaI/netI 0.0502
_diffrn_reflns_limit_h_max 11
_diffrn_reflns_limit_h_min -11
_diffrn_reflns_limit_k_max 11
_diffrn_reflns_limit_k_min -11
_diffrn_reflns_limit_l_max 33
_diffrn_reflns_limit_l_min -34
_diffrn_reflns_number 25020
_diffrn_reflns_theta_full 68.18
_diffrn_reflns_theta_max 68.17
_diffrn_reflns_theta_min 3.11
_exptl_absorpt_coefficient_mu 2.340
_exptl_absorpt_correction_T_max 0.5403
_exptl_absorpt_correction_T_min 0.4546
_exptl_absorpt_correction_type multi-scan
_exptl_absorpt_process_details
;Higashi, T. (1995). 
 Program for Absorption Correction.
 Rigaku Corporation, Tokyo, Japan.
;
_exptl_crystal_colour colorless
_exptl_crystal_density_diffrn 1.415
_exptl_crystal_description prism
_exptl_crystal_F_000 1088
_exptl_crystal_size_max 0.40
_exptl_crystal_size_mid 0.30
_exptl_crystal_size_min 0.30
_refine_diff_density_max 0.215
_refine_diff_density_min -0.319
_refine_diff_density_rms 0.051
_refine_ls_abs_structure_details 'Flack H D (1983), Acta Cryst. A39, 876-881'
_refine_ls_abs_structure_Flack 0.006(13)
_refine_ls_extinction_method none
_refine_ls_goodness_of_fit_ref 1.034
_refine_ls_hydrogen_treatment constr
_refine_ls_matrix_type full
_refine_ls_number_parameters 325
_refine_ls_number_reflns 4430
_refine_ls_number_restraints 0
_refine_ls_restrained_S_all 1.034
_refine_ls_R_factor_all 0.0421
_refine_ls_R_factor_gt 0.0353
_refine_ls_shift/su_max 0.001
_refine_ls_shift/su_mean 0.000
_refine_ls_structure_factor_coef Fsqd
_refine_ls_weighting_details 'calc w=1/[\s^2^(Fo^2^)+(0.0425P)^2^+0.0000P] where P=(Fo^2^+2Fc^2^)/3'
_refine_ls_weighting_scheme calc
_refine_ls_wR_factor_gt 0.0787
_refine_ls_wR_factor_ref 0.0833
_reflns_number_gt 3933
_reflns_number_total 4430
_reflns_threshold_expression >2sigma(I)
_cod_data_source_file ja303109q_si_003.cif
_cod_data_source_block 4lx
_cod_database_code 4118020

loop_
_symmetry_equiv_pos_as_xyz
'x, y, z'
'-x+1/2, -y, z+1/2'
'x+1/2, -y+1/2, -z'
'-x, y+1/2, -z+1/2'

loop_
_atom_site_label
_atom_site_type_symbol
_atom_site_fract_x
_atom_site_fract_y
_atom_site_fract_z
_atom_site_U_iso_or_equiv
_atom_site_adp_type
_atom_site_occupancy
_atom_site_symmetry_multiplicity
_atom_site_calc_flag
_atom_site_refinement_flags
O1 O 0.38370(17) 0.58836(19) 0.93713(5) 0.0371(4) Uani 1 1 d .
O2 O 0.17742(16) 0.74350(19) 0.95727(5) 0.0382(4) Uani 1 1 d .
O3 O 0.42741(17) 0.83274(19) 0.95530(6) 0.0437(5) Uani 1 1 d .
O4 O 1.37713(15) 0.73875(17) 0.81127(5) 0.0330(4) Uani 1 1 d .
O5 O 1.34754(19) 0.98787(18) 0.82706(5) 0.0402(4) Uani 1 1 d .
O6 O 1.23039(17) 0.88583(18) 0.75726(5) 0.0384(4) Uani 1 1 d .
C1 C 0.3504(2) 0.6572(3) 1.02399(7) 0.0324(6) Uani 1 1 d .
H1 H 0.4537 0.6317 1.0293 0.039 Uiso 1 1 calc R
H1A H 0.3233 0.7323 1.0469 0.039 Uiso 1 1 calc R
C2 C 0.2540(2) 0.5246(2) 1.03149(7) 0.0281(5) Uani 1 1 d .
H2 H 0.1502 0.5564 1.0303 0.034 Uiso 1 1 calc R
C3 C 0.2766(2) 0.4153(2) 0.99270(7) 0.0273(5) Uani 1 1 d .
C4 C 0.3365(2) 0.4488(3) 0.94896(8) 0.0322(5) Uani 1 1 d .
C5 C 0.3593(3) 0.3477(3) 0.91436(8) 0.0397(6) Uani 1 1 d .
H5 H 0.4008 0.3749 0.8851 0.048 Uiso 1 1 calc R
C6 C 0.3218(3) 0.2075(3) 0.92252(9) 0.0456(7) Uani 1 1 d .
H6 H 0.3384 0.1369 0.8991 0.055 Uiso 1 1 calc R
C7 C 0.2595(3) 0.1700(3) 0.96520(9) 0.0413(6) Uani 1 1 d .
H7 H 0.2320 0.0737 0.9709 0.050 Uiso 1 1 calc R
C8 C 0.2372(2) 0.2724(3) 0.99955(8) 0.0345(5) Uani 1 1 d .
H8 H 0.1941 0.2450 1.0285 0.041 Uiso 1 1 calc R
C9 C 0.2831(2) 0.4661(2) 1.08050(7) 0.0285(5) Uani 1 1 d .
C10 C 0.4140(3) 0.3996(3) 1.09051(8) 0.0319(5) Uani 1 1 d .
H10 H 0.4849 0.3898 1.0664 0.038 Uiso 1 1 calc R
C11 C 0.4436(3) 0.3469(3) 1.13521(8) 0.0354(6) Uani 1 1 d .
H11 H 0.5339 0.3016 1.1417 0.043 Uiso 1 1 calc R
C12 C 0.3391(3) 0.3615(3) 1.17039(8) 0.0417(6) Uani 1 1 d .
H12 H 0.3582 0.3264 1.2011 0.050 Uiso 1 1 calc R
C13 C 0.2084(3) 0.4265(3) 1.16068(8) 0.0453(7) Uani 1 1 d .
H13 H 0.1370 0.4356 1.1847 0.054 Uiso 1 1 calc R
C14 C 0.1804(3) 0.4790(3) 1.11571(8) 0.0362(6) Uani 1 1 d .
H14 H 0.0900 0.5242 1.1092 0.043 Uiso 1 1 calc R
C15 C 1.1226(2) 0.8140(3) 0.83834(7) 0.0311(6) Uani 1 1 d .
H15 H 1.1541 0.7934 0.8709 0.037 Uiso 1 1 calc R
H15A H 1.0477 0.8900 0.8395 0.037 Uiso 1 1 calc R
C16 C 1.0575(2) 0.6789(2) 0.81634(8) 0.0300(5) Uani 1 1 d .
H16 H 1.0065 0.7072 0.7867 0.036 Uiso 1 1 calc R
C17 C 1.1736(2) 0.5696(2) 0.80371(7) 0.0268(5) Uani 1 1 d .
C18 C 1.3214(2) 0.6004(2) 0.80048(7) 0.0286(5) Uani 1 1 d .
C19 C 1.4252(3) 0.5006(3) 0.78873(7) 0.0346(6) Uani 1 1 d .
H19 H 1.5250 0.5267 0.7870 0.041 Uiso 1 1 calc R
C20 C 1.3824(3) 0.3625(3) 0.77950(7) 0.0371(6) Uani 1 1 d .
H20 H 1.4531 0.2919 0.7721 0.045 Uiso 1 1 calc R
C21 C 1.2349(3) 0.3262(3) 0.78104(7) 0.0351(6) Uani 1 1 d .
H21 H 1.2047 0.2313 0.7742 0.042 Uiso 1 1 calc R
C22 C 1.1336(3) 0.4289(3) 0.79259(7) 0.0321(6) Uani 1 1 d .
H22 H 1.0335 0.4037 0.7930 0.039 Uiso 1 1 calc R
C23 C 0.9432(2) 0.6203(3) 0.85056(7) 0.0292(5) Uani 1 1 d .
C24 C 0.9817(2) 0.5350(3) 0.88796(8) 0.0307(5) Uani 1 1 d .
H24 H 1.0806 0.5083 0.8920 0.037 Uiso 1 1 calc R
C25 C 0.8780(2) 0.4874(3) 0.91978(8) 0.0329(6) Uani 1 1 d .
H25 H 0.9061 0.4280 0.9453 0.039 Uiso 1 1 calc R
C26 C 0.7346(3) 0.5263(3) 0.91444(8) 0.0352(6) Uani 1 1 d .
H26 H 0.6633 0.4927 0.9360 0.042 Uiso 1 1 calc R
C27 C 0.6947(2) 0.6148(3) 0.87745(8) 0.0364(6) Uani 1 1 d .
H27 H 0.5962 0.6438 0.8741 0.044 Uiso 1 1 calc R
C28 C 0.7980(2) 0.6606(3) 0.84556(8) 0.0346(6) Uani 1 1 d .
H28 H 0.7699 0.7201 0.8200 0.042 Uiso 1 1 calc R
S1 S 0.32825(6) 0.72192(7) 0.96668(2) 0.03152(15) Uani 1 1 d .
S2 S 1.27177(6) 0.87324(6) 0.805225(19) 0.03154(15) Uani 1 1 d .

loop_
_atom_site_aniso_label
_atom_site_aniso_U_11
_atom_site_aniso_U_22
_atom_site_aniso_U_33
_atom_site_aniso_U_23
_atom_site_aniso_U_13
_atom_site_aniso_U_12
O1 0.0391(9) 0.0398(11) 0.0324(8) 0.0037(8) 0.0096(7) 0.0008(8)
O2 0.0299(8) 0.0457(11) 0.0389(9) 0.0099(8) 0.0013(7) 0.0041(9)
O3 0.0376(9) 0.0443(11) 0.0492(10) 0.0160(9) -0.0043(8) -0.0138(9)
O4 0.0269(8) 0.0338(10) 0.0384(9) -0.0019(8) -0.0008(7) -0.0047(7)
O5 0.0459(10) 0.0338(10) 0.0408(9) -0.0047(8) 0.0015(8) -0.0098(9)
O6 0.0434(9) 0.0400(10) 0.0320(8) 0.0052(7) 0.0010(7) -0.0057(9)
C1 0.0361(13) 0.0310(14) 0.0301(12) 0.0011(10) -0.0052(10) -0.0004(11)
C2 0.0248(11) 0.0298(13) 0.0298(11) -0.0007(10) 0.0015(9) 0.0012(11)
C3 0.0250(11) 0.0287(14) 0.0281(11) 0.0004(10) -0.0024(9) 0.0007(10)
C4 0.0283(12) 0.0352(15) 0.0332(12) 0.0039(11) -0.0001(10) 0.0032(12)
C5 0.0407(14) 0.0487(18) 0.0297(12) -0.0069(12) 0.0001(10) 0.0114(13)
C6 0.0514(16) 0.0438(17) 0.0416(14) -0.0160(13) -0.0117(13) 0.0130(15)
C7 0.0433(14) 0.0299(14) 0.0506(15) -0.0050(12) -0.0182(13) 0.0021(13)
C8 0.0320(12) 0.0349(14) 0.0367(12) 0.0010(11) -0.0053(11) 0.0008(12)
C9 0.0329(13) 0.0259(13) 0.0266(11) -0.0022(10) -0.0012(9) -0.0015(11)
C10 0.0307(12) 0.0349(15) 0.0301(12) -0.0012(11) 0.0005(9) -0.0006(11)
C11 0.0397(14) 0.0312(15) 0.0353(13) 0.0016(11) -0.0073(10) 0.0022(12)
C12 0.0586(17) 0.0364(16) 0.0302(12) 0.0051(12) -0.0014(12) -0.0011(15)
C13 0.0537(17) 0.0489(18) 0.0333(13) 0.0058(12) 0.0136(12) 0.0025(15)
C14 0.0351(13) 0.0365(15) 0.0370(13) 0.0018(11) 0.0050(11) 0.0011(12)
C15 0.0348(12) 0.0282(14) 0.0305(12) 0.0012(10) 0.0051(10) 0.0037(11)
C16 0.0302(12) 0.0311(14) 0.0287(12) 0.0008(10) -0.0006(9) 0.0013(11)
C17 0.0278(11) 0.0310(13) 0.0218(10) 0.0024(10) 0.0013(9) -0.0008(11)
C18 0.0323(11) 0.0282(13) 0.0252(11) 0.0006(10) -0.0019(10) -0.0018(11)
C19 0.0305(13) 0.0430(17) 0.0302(13) 0.0002(11) 0.0028(10) 0.0047(12)
C20 0.0451(14) 0.0344(16) 0.0318(12) -0.0013(12) 0.0053(11) 0.0087(14)
C21 0.0496(15) 0.0255(13) 0.0302(12) 0.0003(10) 0.0037(11) 0.0010(12)
C22 0.0319(13) 0.0356(15) 0.0289(12) 0.0001(10) 0.0034(9) -0.0057(11)
C23 0.0298(12) 0.0297(13) 0.0280(12) -0.0033(11) 0.0001(9) -0.0027(11)
C24 0.0258(11) 0.0326(14) 0.0338(13) 0.0003(11) -0.0004(10) 0.0026(11)
C25 0.0351(13) 0.0311(14) 0.0324(12) 0.0020(11) 0.0004(10) 0.0002(11)
C26 0.0320(13) 0.0381(15) 0.0354(13) -0.0016(11) 0.0078(11) -0.0043(12)
C27 0.0234(11) 0.0489(17) 0.0369(13) -0.0016(12) 0.0009(10) 0.0044(12)
C28 0.0347(13) 0.0414(15) 0.0277(12) 0.0013(11) -0.0022(10) 0.0045(12)
S1 0.0287(3) 0.0335(3) 0.0323(3) 0.0054(3) -0.0011(2) -0.0016(3)
S2 0.0337(3) 0.0304(3) 0.0305(3) -0.0012(3) 0.0019(2) -0.0036(3)

loop_
_atom_type_symbol
_atom_type_description
_atom_type_scat_dispersion_real
_atom_type_scat_dispersion_imag
_atom_type_scat_source
C C 0.0181 0.0091 'International Tables Vol C Tables 4.2.6.8 and 6.1.1.4'
H H 0.0000 0.0000 'International Tables Vol C Tables 4.2.6.8 and 6.1.1.4'
O O 0.0492 0.0322 'International Tables Vol C Tables 4.2.6.8 and 6.1.1.4'
S S 0.3331 0.5567 'International Tables Vol C Tables 4.2.6.8 and 6.1.1.4'

loop_
_geom_angle_atom_site_label_1
_geom_angle_atom_site_label_2
_geom_angle_atom_site_label_3
_geom_angle
C4 O1 S1 120.07(13)
C18 O4 S2 118.36(13)
C2 C1 S1 109.93(14)
C2 C1 H1 109.7
S1 C1 H1 109.7
C2 C1 H1A 109.7
S1 C1 H1A 109.7
H1 C1 H1A 108.2
C3 C2 C9 113.49(18)
C3 C2 C1 111.32(17)
C9 C2 C1 108.44(17)
C3 C2 H2 107.8
C9 C2 H2 107.8
C1 C2 H2 107.8
C4 C3 C8 116.2(2)
C4 C3 C2 123.3(2)
C8 C3 C2 120.49(19)
C5 C4 C3 122.8(2)
C5 C4 O1 114.6(2)
C3 C4 O1 122.6(2)
C6 C5 C4 119.6(2)
C6 C5 H5 120.2
C4 C5 H5 120.2
C5 C6 C7 119.5(2)
C5 C6 H6 120.3
C7 C6 H6 120.3
C8 C7 C6 120.2(2)
C8 C7 H7 119.9
C6 C7 H7 119.9
C7 C8 C3 121.7(2)
C7 C8 H8 119.1
C3 C8 H8 119.1
C14 C9 C10 119.0(2)
C14 C9 C2 120.8(2)
C10 C9 C2 120.18(19)
C9 C10 C11 121.2(2)
C9 C10 H10 119.4
C11 C10 H10 119.4
C10 C11 C12 119.1(2)
C10 C11 H11 120.4
C12 C11 H11 120.4
C13 C12 C11 120.1(2)
C13 C12 H12 120.0
C11 C12 H12 120.0
C12 C13 C14 120.1(2)
C12 C13 H13 119.9
C14 C13 H13 119.9
C9 C14 C13 120.5(2)
C9 C14 H14 119.7
C13 C14 H14 119.7
C16 C15 S2 110.29(15)
C16 C15 H15 109.6
S2 C15 H15 109.6
C16 C15 H15A 109.6
S2 C15 H15A 109.6
H15 C15 H15A 108.1
C17 C16 C23 112.97(18)
C17 C16 C15 112.18(18)
C23 C16 C15 107.65(18)
C17 C16 H16 108.0
C23 C16 H16 108.0
C15 C16 H16 108.0
C18 C17 C22 115.8(2)
C18 C17 C16 124.1(2)
C22 C17 C16 120.0(2)
C19 C18 C17 123.5(2)
C19 C18 O4 114.8(2)
C17 C18 O4 121.6(2)
C18 C19 C20 119.1(2)
C18 C19 H19 120.5
C20 C19 H19 120.5
C19 C20 C21 119.9(2)
C19 C20 H20 120.0
C21 C20 H20 120.0
C22 C21 C20 119.5(2)
C22 C21 H21 120.2
C20 C21 H21 120.2
C21 C22 C17 122.1(2)
C21 C22 H22 119.0
C17 C22 H22 119.0
C24 C23 C28 118.8(2)
C24 C23 C16 121.5(2)
C28 C23 C16 119.6(2)
C23 C24 C25 120.9(2)
C23 C24 H24 119.5
C25 C24 H24 119.5
C26 C25 C24 120.1(2)
C26 C25 H25 120.0
C24 C25 H25 120.0
C25 C26 C27 119.6(2)
C25 C26 H26 120.2
C27 C26 H26 120.2
C28 C27 C26 120.1(2)
C28 C27 H27 120.0
C26 C27 H27 120.0
C27 C28 C23 120.4(2)
C27 C28 H28 119.8
C23 C28 H28 119.8
O3 S1 O2 118.57(11)
O3 S1 O1 104.37(10)
O2 S1 O1 108.88(10)
O3 S1 C1 113.01(11)
O2 S1 C1 109.69(10)
O1 S1 C1 100.52(10)
O6 S2 O5 119.20(10)
O6 S2 O4 109.32(9)
O5 S2 O4 104.52(9)
O6 S2 C15 109.42(10)
O5 S2 C15 112.76(11)
O4 S2 C15 99.63(10)

loop_
_geom_bond_atom_site_label_1
_geom_bond_atom_site_label_2
_geom_bond_distance
O1 C4 1.416(3)
O1 S1 1.5897(17)
O2 S1 1.4258(15)
O3 S1 1.4177(16)
O4 C18 1.426(3)
O4 S2 1.5969(16)
O5 S2 1.4213(17)
O6 S2 1.4207(15)
C1 C2 1.539(3)
C1 S1 1.750(2)
C1 H1 0.9900
C1 H1A 0.9900
C2 C3 1.519(3)
C2 C9 1.521(3)
C2 H2 1.0000
C3 C4 1.395(3)
C3 C8 1.398(3)
C4 C5 1.380(3)
C5 C6 1.377(4)
C5 H5 0.9500
C6 C7 1.387(4)
C6 H6 0.9500
C7 C8 1.383(3)
C7 H7 0.9500
C8 H8 0.9500
C9 C14 1.381(3)
C9 C10 1.384(3)
C10 C11 1.390(3)
C10 H10 0.9500
C11 C12 1.393(3)
C11 H11 0.9500
C12 C13 1.374(3)
C12 H12 0.9500
C13 C14 1.394(3)
C13 H13 0.9500
C14 H14 0.9500
C15 C16 1.532(3)
C15 S2 1.753(2)
C15 H15 0.9900
C15 H15A 0.9900
C16 C17 1.521(3)
C16 C23 1.533(3)
C16 H16 1.0000
C17 C18 1.391(3)
C17 C22 1.403(3)
C18 C19 1.376(3)
C19 C20 1.376(3)
C19 H19 0.9500
C20 C21 1.398(4)
C20 H20 0.9500
C21 C22 1.378(3)
C21 H21 0.9500
C22 H22 0.9500
C23 C24 1.376(3)
C23 C28 1.394(3)
C24 C25 1.387(3)
C24 H24 0.9500
C25 C26 1.375(3)
C25 H25 0.9500
C26 C27 1.388(3)
C26 H26 0.9500
C27 C28 1.381(3)
C27 H27 0.9500
C28 H28 0.9500

loop_
_geom_torsion_atom_site_label_1
_geom_torsion_atom_site_label_2
_geom_torsion_atom_site_label_3
_geom_torsion_atom_site_label_4
_geom_torsion
S1 C1 C2 C3 51.0(2)
S1 C1 C2 C9 176.56(15)
C9 C2 C3 C4 -142.7(2)
C1 C2 C3 C4 -20.0(3)
C9 C2 C3 C8 37.3(3)
C1 C2 C3 C8 160.0(2)
C8 C3 C4 C5 -1.4(3)
C2 C3 C4 C5 178.6(2)
C8 C3 C4 O1 -178.98(19)
C2 C3 C4 O1 1.0(3)
S1 O1 C4 C5 163.70(16)
S1 O1 C4 C3 -18.5(3)
C3 C4 C5 C6 0.2(4)
O1 C4 C5 C6 178.0(2)
C4 C5 C6 C7 0.9(4)
C5 C6 C7 C8 -0.9(4)
C6 C7 C8 C3 -0.2(4)
C4 C3 C8 C7 1.4(3)
C2 C3 C8 C7 -178.6(2)
C3 C2 C9 C14 -127.1(2)
C1 C2 C9 C14 108.7(2)
C3 C2 C9 C10 53.4(3)
C1 C2 C9 C10 -70.9(3)
C14 C9 C10 C11 -0.4(4)
C2 C9 C10 C11 179.2(2)
C9 C10 C11 C12 0.1(4)
C10 C11 C12 C13 0.4(4)
C11 C12 C13 C14 -0.5(4)
C10 C9 C14 C13 0.2(4)
C2 C9 C14 C13 -179.3(2)
C12 C13 C14 C9 0.2(4)
S2 C15 C16 C17 46.9(2)
S2 C15 C16 C23 171.75(15)
C23 C16 C17 C18 -137.9(2)
C15 C16 C17 C18 -16.0(3)
C23 C16 C17 C22 44.7(3)
C15 C16 C17 C22 166.57(19)
C22 C17 C18 C19 -2.1(3)
C16 C17 C18 C19 -179.57(19)
C22 C17 C18 O4 -179.36(17)
C16 C17 C18 O4 3.1(3)
S2 O4 C18 C19 155.96(15)
S2 O4 C18 C17 -26.5(3)
C17 C18 C19 C20 0.1(3)
O4 C18 C19 C20 177.54(19)
C18 C19 C20 C21 1.5(3)
C19 C20 C21 C22 -1.1(3)
C20 C21 C22 C17 -1.1(3)
C18 C17 C22 C21 2.5(3)
C16 C17 C22 C21 -179.86(19)
C17 C16 C23 C24 41.1(3)
C15 C16 C23 C24 -83.3(3)
C17 C16 C23 C28 -142.7(2)
C15 C16 C23 C28 92.9(3)
C28 C23 C24 C25 1.1(4)
C16 C23 C24 C25 177.4(2)
C23 C24 C25 C26 -0.5(4)
C24 C25 C26 C27 -0.9(4)
C25 C26 C27 C28 1.6(4)
C26 C27 C28 C23 -0.9(4)
C24 C23 C28 C27 -0.4(4)
C16 C23 C28 C27 -176.7(2)
C4 O1 S1 O3 162.79(16)
C4 O1 S1 O2 -69.67(17)
C4 O1 S1 C1 45.53(18)
C2 C1 S1 O3 -172.40(14)
C2 C1 S1 O2 52.87(18)
C2 C1 S1 O1 -61.71(16)
C18 O4 S2 O6 -62.43(17)
C18 O4 S2 O5 168.91(15)
C18 O4 S2 C15 52.21(17)
C16 C15 S2 O6 52.12(18)
C16 C15 S2 O5 -172.74(15)
C16 C15 S2 O4 -62.44(16)
